data_7200778
loop_
_publ_author_name
'Harada, Jun'
'Harakawa, Mayuko'
'Sugiyama, Shingo'
'Ogawa, Keiichiro'

_publ_section_title
;
 Single crystal cis--trans photoisomerizations of
 2-(9-anthrylmethylene)-1-indanones
;
_journal_issue 7
_journal_name_full CrystEngComm
_journal_page_first 1235
_journal_paper_doi 10.1039/b821900a
_journal_volume 11
_journal_year 2009
_chemical_formula_sum 'C24 H16 O'
_chemical_formula_weight 320.37
_chemical_melting_point 221
_chemical_name_systematic
;
(Z)-2-(9-anthrylmethylene)-1-indanone
;
_space_group_IT_number 14
_symmetry_cell_setting monoclinic
_symmetry_space_group_name_Hall '-P 2yab'
_symmetry_space_group_name_H-M 'P 1 21/a 1'
_atom_sites_solution_hydrogens geom
_atom_sites_solution_primary direct
_atom_sites_solution_secondary difmap
_audit_creation_method SHELXL-97
_cell_angle_alpha 90.00
_cell_angle_beta 101.018(2)
_cell_angle_gamma 90.00
_cell_formula_units_Z 4
_cell_length_a 11.8493(9)
_cell_length_b 13.8243(11)
_cell_length_c 10.4921(8)
_cell_measurement_reflns_used 5006
_cell_measurement_temperature 300
_cell_measurement_theta_max 28.8
_cell_measurement_theta_min 2.3
_cell_volume 1687.0(2)
_computing_cell_refinement 'SAINT (Bruker, 1998)'
_computing_data_collection 'SMART (Bruker, 1998)'
_computing_data_reduction SAINT
_computing_molecular_graphics 'SHELXTL (Sheldrick, 2008)'
_computing_publication_material SHELXTL
_computing_structure_refinement 'SHELXL-97 (Sheldrick, 2008)'
_computing_structure_solution 'SHELXS-97 (Sheldrick, 2008)'
_diffrn_ambient_temperature 300
_diffrn_detector_area_resol_mean 8.192
_diffrn_measured_fraction_theta_full 1.000
_diffrn_measured_fraction_theta_max 1.000
_diffrn_measurement_device_type 'Bruker SMART 1000 CCD diffractometer'
_diffrn_measurement_method \w_scan
_diffrn_radiation_monochromator graphite
_diffrn_radiation_source 'fine-focus sealed tube'
_diffrn_radiation_type MoK\a
_diffrn_radiation_wavelength 0.71073
_diffrn_reflns_av_R_equivalents 0.0605
_diffrn_reflns_av_sigmaI/netI 0.0490
_diffrn_reflns_limit_h_max 16
_diffrn_reflns_limit_h_min -16
_diffrn_reflns_limit_k_max 19
_diffrn_reflns_limit_k_min -19
_diffrn_reflns_limit_l_max 14
_diffrn_reflns_limit_l_min -14
_diffrn_reflns_number 25739
_diffrn_reflns_theta_full 30.05
_diffrn_reflns_theta_max 30.05
_diffrn_reflns_theta_min 1.98
_diffrn_standards_decay_% 0
_exptl_absorpt_coefficient_mu 0.076
_exptl_absorpt_correction_T_max 0.9806
_exptl_absorpt_correction_T_min 0.9690
_exptl_absorpt_correction_type multi-scan
_exptl_absorpt_process_details 'SADABS (Sheldrick, 2002)'
_exptl_crystal_colour yellow
_exptl_crystal_density_diffrn 1.261
_exptl_crystal_density_method 'not measured'
_exptl_crystal_description block
_exptl_crystal_F_000 672
_exptl_crystal_size_max 0.42
_exptl_crystal_size_mid 0.30
_exptl_crystal_size_min 0.26
_refine_diff_density_max 0.239
_refine_diff_density_min -0.161
_refine_diff_density_rms 0.039
_refine_ls_extinction_method none
_refine_ls_goodness_of_fit_ref 1.026
_refine_ls_hydrogen_treatment constr
_refine_ls_matrix_type full
_refine_ls_number_parameters 229
_refine_ls_number_reflns 4953
_refine_ls_number_restraints 0
_refine_ls_restrained_S_all 1.026
_refine_ls_R_factor_all 0.1488
_refine_ls_R_factor_gt 0.0664
_refine_ls_shift/su_max 0.000
_refine_ls_shift/su_mean 0.000
_refine_ls_structure_factor_coef Fsqd
_refine_ls_weighting_details 'calc w=1/[\s^2^(Fo^2^)+(0.0642P)^2^+0.5869P] where P=(Fo^2^+2Fc^2^)/3'
_refine_ls_weighting_scheme calc
_refine_ls_wR_factor_gt 0.1443
_refine_ls_wR_factor_ref 0.1821
_reflns_number_gt 2391
_reflns_number_total 4953
_reflns_threshold_expression >2sigma(I)
_cod_data_source_file b821900a.txt
_cod_data_source_block 9a1i_70h
_cod_original_sg_symbol_H-M P_1_21/a_1
_cod_database_code 7200778

loop_
_symmetry_equiv_pos_as_xyz
'x, y, z'
'-x+1/2, y+1/2, -z'
'-x, -y, -z'
'x-1/2, -y-1/2, z'

loop_
_atom_site_label
_atom_site_type_symbol
_atom_site_fract_x
_atom_site_fract_y
_atom_site_fract_z
_atom_site_U_iso_or_equiv
_atom_site_adp_type
_atom_site_occupancy
_atom_site_symmetry_multiplicity
_atom_site_calc_flag
_atom_site_refinement_flags
_atom_site_disorder_assembly
_atom_site_disorder_group
O1A O 0.7484(17) 0.1250(16) 0.646(2) 0.0771(6) Uani 0.08 1 d P A 1
C1 C 0.9660(2) -0.26541(18) 0.7167(2) 0.0694(7) Uani 1 1 d . A 1
H1 H 0.9364 -0.3272 0.7223 0.083 Uiso 1 1 calc R A 1
C2 C 1.0532(3) -0.2524(2) 0.6533(3) 0.0818(8) Uani 1 1 d . A 1
H2 H 1.0827 -0.3048 0.6148 0.098 Uiso 1 1 calc R A 1
C3 C 1.1001(2) -0.1595(2) 0.6450(3) 0.0806(8) Uani 1 1 d . A 1
H3 H 1.1604 -0.1512 0.6010 0.097 Uiso 1 1 calc R A 1
C4 C 1.0581(2) -0.08173(19) 0.7007(2) 0.0664(7) Uani 1 1 d . A 1
H4 H 1.0903 -0.0210 0.6941 0.080 Uiso 1 1 calc R A 1
C5 C 0.96576(18) -0.09186(15) 0.7689(2) 0.0481(5) Uani 1 1 d . A 1
C6 C 0.91944(17) -0.01295(14) 0.82632(19) 0.0436(5) Uani 1 1 d . A 1
C7 C 0.82672(18) -0.02674(13) 0.89022(19) 0.0441(5) Uani 1 1 d . A 1
C8 C 0.7781(2) 0.04840(15) 0.9559(2) 0.0555(6) Uani 1 1 d . A 1
H8 H 0.8081 0.1106 0.9567 0.067 Uiso 1 1 calc R A 1
C9 C 0.6895(2) 0.03124(18) 1.0169(3) 0.0696(7) Uani 1 1 d . A 1
H9 H 0.6597 0.0819 1.0585 0.084 Uiso 1 1 calc R A 1
C10 C 0.6415(2) -0.06160(19) 1.0188(3) 0.0711(7) Uani 1 1 d . A 1
H10 H 0.5794 -0.0718 1.0596 0.085 Uiso 1 1 calc R A 1
C11 C 0.6856(2) -0.13535(17) 0.9616(2) 0.0636(6) Uani 1 1 d . A 1
H11 H 0.6544 -0.1968 0.9647 0.076 Uiso 1 1 calc R A 1
C12 C 0.77940(19) -0.12199(14) 0.8959(2) 0.0481(5) Uani 1 1 d . A 1
C13 C 0.8266(2) -0.19835(15) 0.8390(2) 0.0572(6) Uani 1 1 d . A 1
H13 H 0.7959 -0.2599 0.8435 0.069 Uiso 1 1 calc R A 1
C14 C 0.91789(19) -0.18646(15) 0.7753(2) 0.0521(5) Uani 1 1 d . A 1
C15 C 0.97358(18) 0.08313(15) 0.8228(2) 0.0492(5) Uani 1 1 d . A 1
H15 H 1.0507 0.0870 0.8624 0.059 Uiso 1 1 calc R A 1
C16A C 0.92668(16) 0.16445(14) 0.7707(2) 0.0429(5) Uani 0.08 1 d P A 1
C17A C 0.80854(18) 0.18289(15) 0.6939(2) 0.0523(5) Uani 0.08 1 d P A 1
C18A C 0.81521(19) 0.28483(14) 0.6446(2) 0.0481(5) Uani 0.08 1 d P A 1
C19 C 0.7314(2) 0.33833(17) 0.5647(2) 0.0662(7) Uani 1 1 d . A 1
H19 H 0.6586 0.3127 0.5347 0.079 Uiso 1 1 calc R A 1
C20 C 0.7588(3) 0.43094(18) 0.5305(3) 0.0761(8) Uani 1 1 d . A 1
H20 H 0.7038 0.4672 0.4757 0.091 Uiso 1 1 calc R A 1
C21 C 0.8652(3) 0.47047(17) 0.5757(3) 0.0734(8) Uani 1 1 d . A 1
H21 H 0.8810 0.5330 0.5516 0.088 Uiso 1 1 calc R A 1
C22 C 0.9482(2) 0.41886(16) 0.6557(2) 0.0612(6) Uani 1 1 d . A 1
H22 H 1.0203 0.4456 0.6867 0.073 Uiso 1 1 calc R A 1
C23A C 0.92223(18) 0.32510(14) 0.68988(19) 0.0464(5) Uani 0.08 1 d P A 1
C24A C 0.9953(2) 0.25536(15) 0.7724(2) 0.0513(5) Uani 0.08 1 d P A 1
H241 H 1.0165 0.2800 0.8603 0.062 Uiso 0.08 1 calc PR A 1
H242 H 1.0649 0.2432 0.7391 0.062 Uiso 0.08 1 calc PR A 1
O1B O 1.09220(16) 0.26799(14) 0.8315(2) 0.0771(6) Uani 0.92 1 d P B 2
C16B C 0.92668(16) 0.16445(14) 0.7707(2) 0.0429(5) Uani 0.92 1 d P B 2
C24B C 0.80854(18) 0.18289(15) 0.6939(2) 0.0523(5) Uani 0.92 1 d P B 2
H243 H 0.7898 0.1375 0.6224 0.063 Uiso 0.92 1 calc PR B 2
H244 H 0.7512 0.1778 0.7484 0.063 Uiso 0.92 1 calc PR B 2
C23B C 0.81521(19) 0.28483(14) 0.6446(2) 0.0481(5) Uani 0.92 1 d P B 2
C18B C 0.92223(18) 0.32510(14) 0.68988(19) 0.0464(5) Uani 0.92 1 d P B 2
C17B C 0.9953(2) 0.25536(15) 0.7724(2) 0.0513(5) Uani 0.92 1 d P B 2

loop_
_atom_site_aniso_label
_atom_site_aniso_U_11
_atom_site_aniso_U_22
_atom_site_aniso_U_33
_atom_site_aniso_U_23
_atom_site_aniso_U_13
_atom_site_aniso_U_12
O1A 0.0559(11) 0.0713(12) 0.0958(14) 0.0134(11) -0.0061(10) -0.0253(9)
C1 0.0898(19) 0.0467(13) 0.0682(16) -0.0062(12) 0.0062(15) 0.0157(13)
C2 0.095(2) 0.0737(19) 0.0753(18) -0.0147(15) 0.0128(17) 0.0312(16)
C3 0.0738(18) 0.094(2) 0.0792(18) -0.0033(16) 0.0267(15) 0.0230(16)
C4 0.0632(15) 0.0661(15) 0.0713(16) 0.0039(13) 0.0163(13) 0.0083(12)
C5 0.0502(12) 0.0450(11) 0.0465(12) 0.0027(9) 0.0025(10) 0.0069(9)
C6 0.0464(11) 0.0379(10) 0.0428(11) 0.0041(8) -0.0007(9) 0.0008(8)
C7 0.0539(12) 0.0353(10) 0.0402(11) 0.0033(8) 0.0020(9) -0.0005(9)
C8 0.0763(16) 0.0380(11) 0.0556(13) -0.0018(9) 0.0208(12) -0.0051(10)
C9 0.0909(19) 0.0584(14) 0.0686(16) -0.0033(12) 0.0379(15) 0.0035(13)
C10 0.0811(18) 0.0655(16) 0.0750(17) 0.0105(13) 0.0355(15) -0.0024(14)
C11 0.0741(16) 0.0474(13) 0.0708(16) 0.0146(11) 0.0182(13) -0.0093(12)
C12 0.0604(13) 0.0368(10) 0.0452(11) 0.0071(9) 0.0050(10) -0.0001(9)
C13 0.0735(15) 0.0329(10) 0.0607(14) 0.0050(10) 0.0021(12) -0.0028(10)
C14 0.0618(14) 0.0404(11) 0.0502(12) 0.0010(9) 0.0012(10) 0.0093(10)
C15 0.0456(11) 0.0474(12) 0.0531(12) 0.0006(10) 0.0055(9) -0.0043(9)
C16A 0.0430(11) 0.0380(10) 0.0490(11) -0.0014(9) 0.0118(9) -0.0039(8)
C17A 0.0497(12) 0.0396(11) 0.0667(14) -0.0013(10) 0.0090(11) -0.0061(10)
C18A 0.0593(13) 0.0394(11) 0.0470(11) -0.0027(9) 0.0138(10) 0.0000(9)
C19 0.0712(16) 0.0545(14) 0.0680(16) 0.0028(12) 0.0011(13) 0.0062(12)
C20 0.104(2) 0.0517(15) 0.0691(17) 0.0103(13) 0.0087(16) 0.0179(15)
C21 0.115(2) 0.0379(12) 0.0689(17) 0.0060(12) 0.0214(17) -0.0028(14)
C22 0.0832(17) 0.0433(12) 0.0598(14) -0.0029(11) 0.0202(13) -0.0130(12)
C23A 0.0603(13) 0.0371(10) 0.0443(11) -0.0030(9) 0.0165(10) -0.0058(9)
C24A 0.0536(13) 0.0454(12) 0.0570(13) -0.0003(10) 0.0162(11) -0.0111(10)
O1B 0.0559(11) 0.0713(12) 0.0958(14) 0.0134(11) -0.0061(10) -0.0253(9)
C16B 0.0430(11) 0.0380(10) 0.0490(11) -0.0014(9) 0.0118(9) -0.0039(8)
C24B 0.0497(12) 0.0396(11) 0.0667(14) -0.0013(10) 0.0090(11) -0.0061(10)
C23B 0.0593(13) 0.0394(11) 0.0470(11) -0.0027(9) 0.0138(10) 0.0000(9)
C18B 0.0603(13) 0.0371(10) 0.0443(11) -0.0030(9) 0.0165(10) -0.0058(9)
C17B 0.0536(13) 0.0454(12) 0.0570(13) -0.0003(10) 0.0162(11) -0.0111(10)

loop_
_atom_type_symbol
_atom_type_description
_atom_type_scat_dispersion_real
_atom_type_scat_dispersion_imag
_atom_type_scat_source
C C 0.0033 0.0016 'International Tables Vol C Tables 4.2.6.8 and 6.1.1.4'
H H 0.0000 0.0000 'International Tables Vol C Tables 4.2.6.8 and 6.1.1.4'
O O 0.0106 0.0060 'International Tables Vol C Tables 4.2.6.8 and 6.1.1.4'

loop_
_geom_angle_atom_site_label_1
_geom_angle_atom_site_label_2
_geom_angle_atom_site_label_3
_geom_angle
_geom_angle_site_symmetry_1
_geom_angle_site_symmetry_3
_geom_angle_publ_flag
C2 C1 C14 121.4(2) . . ?
C1 C2 C3 120.1(2) . . ?
C4 C3 C2 120.9(3) . . ?
C3 C4 C5 121.1(3) . . ?
C6 C5 C4 122.6(2) . . ?
C6 C5 C14 119.8(2) . . ?
C4 C5 C14 117.6(2) . . ?
C7 C6 C5 120.23(18) . . ?
C7 C6 C15 121.08(18) . . ?
C5 C6 C15 118.63(19) . . ?
C6 C7 C8 123.78(18) . . ?
C6 C7 C12 119.40(18) . . ?
C8 C7 C12 116.77(19) . . ?
C9 C8 C7 121.5(2) . . ?
C8 C9 C10 121.4(2) . . ?
C11 C10 C9 119.7(2) . . ?
C10 C11 C12 121.7(2) . . ?
C13 C12 C11 121.7(2) . . ?
C13 C12 C7 119.3(2) . . ?
C11 C12 C7 118.98(19) . . ?
C12 C13 C14 122.33(19) . . ?
C13 C14 C1 122.1(2) . . ?
C13 C14 C5 118.95(19) . . ?
C1 C14 C5 119.0(2) . . ?
C16A C15 C6 128.51(19) . . ?
C15 C16A C24A 121.61(19) . . ?
C15 C16A C17A 129.92(18) . . ?
C24A C16A C17A 108.28(17) . . ?
O1A C17A C16A 124.6(11) . . ?
O1A C17A C18A 125.6(11) . . ?
C16A C17A C18A 103.80(17) . . ?
C23A C18A C19 119.8(2) . . ?
C23A C18A C17A 111.28(18) . . ?
C19 C18A C17A 128.9(2) . . ?
C20 C19 C18A 118.3(2) . . ?
C21 C20 C19 121.6(2) . . ?
C22 C21 C20 120.7(2) . . ?
C21 C22 C23A 118.4(2) . . ?
C18A C23A C22 121.2(2) . . ?
C18A C23A C24A 109.73(17) . . ?
C22 C23A C24A 129.0(2) . . ?
C23A C24A C16A 106.74(18) . . ?

loop_
_geom_bond_atom_site_label_1
_geom_bond_atom_site_label_2
_geom_bond_distance
_geom_bond_site_symmetry_2
_geom_bond_publ_flag
O1A C17A 1.12(2) . ?
C1 C2 1.344(4) . ?
C1 C14 1.424(3) . ?
C2 C3 1.408(4) . ?
C3 C4 1.363(4) . ?
C4 C5 1.424(3) . ?
C5 C6 1.407(3) . ?
C5 C14 1.432(3) . ?
C6 C7 1.405(3) . ?
C6 C15 1.478(3) . ?
C7 C8 1.427(3) . ?
C7 C12 1.437(3) . ?
C8 C9 1.351(3) . ?
C9 C10 1.406(3) . ?
C10 C11 1.339(3) . ?
C11 C12 1.427(3) . ?
C12 C13 1.382(3) . ?
C13 C14 1.386(3) . ?
C15 C16A 1.325(3) . ?
C16A C24A 1.495(3) . ?
C16A C17A 1.497(3) . ?
C17A C18A 1.508(3) . ?
C18A C23A 1.383(3) . ?
C18A C19 1.385(3) . ?
C19 C20 1.385(4) . ?
C20 C21 1.373(4) . ?
C21 C22 1.366(4) . ?
C22 C23A 1.395(3) . ?
C23A C24A 1.463(3) . ?

loop_
_geom_torsion_atom_site_label_1
_geom_torsion_atom_site_label_2
_geom_torsion_atom_site_label_3
_geom_torsion_atom_site_label_4
_geom_torsion
_geom_torsion_site_symmetry_1
_geom_torsion_site_symmetry_2
_geom_torsion_site_symmetry_3
_geom_torsion_site_symmetry_4
_geom_torsion_publ_flag
C14 C1 C2 C3 0.8(4) . . . . ?
C1 C2 C3 C4 0.0(4) . . . . ?
C2 C3 C4 C5 0.0(4) . . . . ?
C3 C4 C5 C6 -179.3(2) . . . . ?
C3 C4 C5 C14 -0.7(3) . . . . ?
C4 C5 C6 C7 178.71(19) . . . . ?
C14 C5 C6 C7 0.2(3) . . . . ?
C4 C5 C6 C15 -3.9(3) . . . . ?
C14 C5 C6 C15 177.54(19) . . . . ?
C5 C6 C7 C8 177.08(19) . . . . ?
C15 C6 C7 C8 -0.2(3) . . . . ?
C5 C6 C7 C12 -0.3(3) . . . . ?
C15 C6 C7 C12 -177.55(18) . . . . ?
C6 C7 C8 C9 -179.4(2) . . . . ?
C12 C7 C8 C9 -2.0(3) . . . . ?
C7 C8 C9 C10 0.2(4) . . . . ?
C8 C9 C10 C11 1.5(4) . . . . ?
C9 C10 C11 C12 -1.3(4) . . . . ?
C10 C11 C12 C13 178.7(2) . . . . ?
C10 C11 C12 C7 -0.6(4) . . . . ?
C6 C7 C12 C13 0.4(3) . . . . ?
C8 C7 C12 C13 -177.1(2) . . . . ?
C6 C7 C12 C11 179.67(19) . . . . ?
C8 C7 C12 C11 2.1(3) . . . . ?
C11 C12 C13 C14 -179.7(2) . . . . ?
C7 C12 C13 C14 -0.5(3) . . . . ?
C12 C13 C14 C1 -179.9(2) . . . . ?
C12 C13 C14 C5 0.4(3) . . . . ?
C2 C1 C14 C13 178.8(2) . . . . ?
C2 C1 C14 C5 -1.5(4) . . . . ?
C6 C5 C14 C13 -0.2(3) . . . . ?
C4 C5 C14 C13 -178.8(2) . . . . ?
C6 C5 C14 C1 -179.97(19) . . . . ?
C4 C5 C14 C1 1.4(3) . . . . ?
C7 C6 C15 C16A -62.1(3) . . . . ?
C5 C6 C15 C16A 120.6(2) . . . . ?
C6 C15 C16A C24A -178.2(2) . . . . ?
C6 C15 C16A C17A -3.9(4) . . . . ?
C15 C16A C17A O1A -17.4(15) . . . . ?
C24A C16A C17A O1A 157.5(15) . . . . ?
C15 C16A C17A C18A -171.1(2) . . . . ?
C24A C16A C17A C18A 3.8(2) . . . . ?
O1A C17A C18A C23A -155.6(15) . . . . ?
C16A C17A C18A C23A -2.2(2) . . . . ?
O1A C17A C18A C19 24.4(16) . . . . ?
C16A C17A C18A C19 177.8(2) . . . . ?
C23A C18A C19 C20 1.2(3) . . . . ?
C17A C18A C19 C20 -178.9(2) . . . . ?
C18A C19 C20 C21 -1.2(4) . . . . ?
C19 C20 C21 C22 0.4(4) . . . . ?
C20 C21 C22 C23A 0.2(4) . . . . ?
C19 C18A C23A C22 -0.6(3) . . . . ?
C17A C18A C23A C22 179.50(19) . . . . ?
C19 C18A C23A C24A 179.7(2) . . . . ?
C17A C18A C23A C24A -0.3(2) . . . . ?
C21 C22 C23A C18A -0.2(3) . . . . ?
C21 C22 C23A C24A 179.5(2) . . . . ?
C18A C23A C24A C16A 2.7(2) . . . . ?
C22 C23A C24A C16A -177.0(2) . . . . ?
C15 C16A C24A C23A 171.32(19) . . . . ?
C17A C16A C24A C23A -4.1(2) . . . . ?
